data_4114851
loop_
_publ_author_name
'Jesse L. C. Rowsell'
'Nicholas J. Taylor'
'Linda F. Nazar'

_publ_section_title
;
 Structure and Ion Exchange Properties of a New Cobalt Borate with a
 Tunnel Structure "Templated" by Na+
;
_journal_name_full 'Journal of the American Chemical Society'
_journal_page_first 6522
_journal_page_last 6523
_journal_paper_doi 10.1021/ja020106p
_journal_volume 124
_journal_year 2002
_chemical_formula_sum 'B12 Co2 H4 Li2 O23'
_chemical_formula_weight 633.49
_chemical_name_systematic
; 
 ? 
;
_space_group_IT_number 15
_symmetry_cell_setting monoclinic
_symmetry_space_group_name_Hall '-I 2ya'
_symmetry_space_group_name_H-M 'I 1 2/a 1'
_atom_sites_solution_primary direct
_atom_sites_solution_secondary difmap
_audit_creation_method SHELXL-97
_cell_angle_alpha 90.00
_cell_angle_beta 103.9100(10)
_cell_angle_gamma 90.00
_cell_formula_units_Z 4
_cell_length_a 17.4296(7)
_cell_length_b 4.5518(2)
_cell_length_c 19.5893(8)
_cell_measurement_reflns_used 7344
_cell_measurement_temperature 295(1)
_cell_measurement_theta_max 34.98
_cell_measurement_theta_min 2.42
_cell_volume 1508.56(11)
_computing_cell_refinement SAINT
_computing_data_collection SMART
_computing_data_reduction SAINT
_computing_molecular_graphics SHELXTL
_computing_publication_material SHELXTL
_computing_structure_refinement SHELXTL
_computing_structure_solution SHELXTL
_diffrn_ambient_temperature 295(1)
_diffrn_measured_fraction_theta_full 0.982
_diffrn_measured_fraction_theta_max 0.982
_diffrn_measurement_device_type 'Bruker APEX '
_diffrn_measurement_method Omega
_diffrn_radiation_monochromator graphite
_diffrn_radiation_source 'fine-focus sealed tube'
_diffrn_radiation_type MoK\a
_diffrn_radiation_wavelength 0.71073
_diffrn_reflns_av_R_equivalents 0.0220
_diffrn_reflns_av_sigmaI/netI 0.0249
_diffrn_reflns_limit_h_max 27
_diffrn_reflns_limit_h_min -27
_diffrn_reflns_limit_k_max 7
_diffrn_reflns_limit_k_min -7
_diffrn_reflns_limit_l_max 31
_diffrn_reflns_limit_l_min -31
_diffrn_reflns_number 11583
_diffrn_reflns_theta_full 34.98
_diffrn_reflns_theta_max 34.98
_diffrn_reflns_theta_min 2.14
_exptl_absorpt_coefficient_mu 2.348
_exptl_absorpt_correction_T_max 0.6494
_exptl_absorpt_correction_T_min 0.5532
_exptl_absorpt_correction_type empirical
_exptl_absorpt_process_details SADABS
_exptl_crystal_colour Bronze
_exptl_crystal_density_diffrn 2.789
_exptl_crystal_description 'prism fragment '
_exptl_crystal_F_000 1232
_exptl_crystal_size_max 0.28
_exptl_crystal_size_mid 0.25
_exptl_crystal_size_min 0.23
_refine_diff_density_max 1.180
_refine_diff_density_min -1.005
_refine_diff_density_rms 0.132
_refine_ls_extinction_method none
_refine_ls_goodness_of_fit_ref 1.904
_refine_ls_matrix_type full
_refine_ls_number_parameters 170
_refine_ls_number_reflns 3264
_refine_ls_number_restraints 0
_refine_ls_restrained_S_all 1.904
_refine_ls_R_factor_all 0.0490
_refine_ls_R_factor_gt 0.0420
_refine_ls_shift/su_max 0.000
_refine_ls_shift/su_mean 0.000
_refine_ls_structure_factor_coef Fsqd
_refine_ls_weighting_details 'calc w=1/[\s^2^(Fo^2^)+(0.0200P)^2^+0.0000P] where P=(Fo^2^+2Fc^2^)/3'
_refine_ls_weighting_scheme calc
_refine_ls_wR_factor_gt 0.0887
_refine_ls_wR_factor_ref 0.0900
_reflns_number_gt 2814
_reflns_number_total 3264
_reflns_threshold_expression >2sigma(I)
_cod_data_source_file ja020106p_2.cif
_cod_data_source_block co974m_H4B12Co2Li2O23
_cod_original_formula_sum 'H4 B12 Co2 Li2 O23'
_cod_database_code 4114851

loop_
_symmetry_equiv_pos_as_xyz
'x, y, z'
'-x+1/2, y, -z'
'x+1/2, y+1/2, z+1/2'
'-x+1, y+1/2, -z+1/2'
'-x, -y, -z'
'x-1/2, -y, z'
'-x+1/2, -y+1/2, -z+1/2'
'x, -y+1/2, z+1/2'

loop_
_atom_site_label
_atom_site_type_symbol
_atom_site_fract_x
_atom_site_fract_y
_atom_site_fract_z
_atom_site_U_iso_or_equiv
_atom_site_adp_type
_atom_site_occupancy
_atom_site_symmetry_multiplicity
_atom_site_calc_flag
_atom_site_refinement_flags
Co1 Co 0.5496 0.0173 0.4462 0.00980(9) Uani 0.5590(7) 1 d P
Co2 Co 0.5637 -0.0275 0.4594 0.00980(9) Uani 0.4410(7) 1 d P
O1 O 0.2500 1.1194(4) 0.0000 0.0109(3) Uani 1 2 d S
O2 O 0.21972(7) 0.7534(3) 0.07861(6) 0.0145(2) Uani 1 1 d .
O3 O 0.34298(7) 0.7288(3) 0.04566(6) 0.0118(2) Uani 1 1 d .
O4 O 0.31823(8) 0.4471(3) 0.14125(7) 0.0148(2) Uani 1 1 d .
O5 O 0.43997(7) 0.2296(3) 0.13078(6) 0.0116(2) Uani 1 1 d .
O6 O 0.36943(7) 0.0605(3) 0.21348(7) 0.0144(2) Uani 1 1 d .
O7 O 0.48753(7) -0.1844(3) 0.20784(6) 0.0117(2) Uani 1 1 d .
O8 O 0.42500(7) -0.2829(3) 0.30132(6) 0.0124(2) Uani 1 1 d .
O9 O 0.46661(7) -0.6316(3) 0.39533(6) 0.0112(2) Uani 1 1 d .
O10 O 0.45548(7) -0.2024(3) 0.46033(6) 0.0128(2) Uani 1 1 d .
O11 O 0.37702(7) -0.6205(3) 0.47060(6) 0.0106(2) Uani 1 1 d .
B1 B 0.18877(11) 0.9454(4) 0.01623(10) 0.0104(3) Uani 1 1 d .
B2 B 0.29321(11) 0.6407(4) 0.08633(10) 0.0115(3) Uani 1 1 d .
B3 B 0.37715(11) 0.2468(4) 0.16068(10) 0.0115(3) Uani 1 1 d .
B4 B 0.43047(11) -0.1329(4) 0.24255(10) 0.0114(3) Uani 1 1 d .
B5 B 0.49039(11) -0.4720(4) 0.33857(10) 0.0109(3) Uani 1 1 d .
B6 B 0.43358(11) -0.4794(4) 0.44254(10) 0.0092(3) Uani 1 1 d .
O12 O 0.3048 0.2936 0.3150 0.0390(7) Uani 0.67 1 d P
O13 O 0.2391 -0.1407 0.2405 0.0312(11) Uani 0.33 1 d P
Li1 Li 0.3646 0.0421 0.3882 0.060(2) Uiso 0.67 1 d P
Li2 Li 0.1890 0.8076 0.1759 0.060(2) Uiso 0.33 1 d P

loop_
_atom_site_aniso_label
_atom_site_aniso_U_11
_atom_site_aniso_U_22
_atom_site_aniso_U_33
_atom_site_aniso_U_23
_atom_site_aniso_U_13
_atom_site_aniso_U_12
Co1 0.00976(16) 0.01045(14) 0.01022(17) -0.00097(11) 0.00444(13) -0.00071(11)
Co2 0.00976(16) 0.01045(14) 0.01022(17) -0.00097(11) 0.00444(13) -0.00071(11)
O1 0.0089(7) 0.0117(7) 0.0135(8) 0.000 0.0056(6) 0.000
O2 0.0100(5) 0.0208(6) 0.0139(6) 0.0068(5) 0.0052(4) 0.0033(5)
O3 0.0113(5) 0.0128(5) 0.0130(5) 0.0029(4) 0.0059(4) 0.0017(4)
O4 0.0142(6) 0.0171(6) 0.0146(6) 0.0061(5) 0.0068(5) 0.0047(5)
O5 0.0123(5) 0.0132(5) 0.0111(5) 0.0018(4) 0.0062(4) 0.0014(4)
O6 0.0121(6) 0.0187(6) 0.0143(6) 0.0064(5) 0.0068(4) 0.0035(4)
O7 0.0141(5) 0.0120(5) 0.0113(5) 0.0022(4) 0.0074(4) 0.0017(4)
O8 0.0128(5) 0.0142(6) 0.0118(5) 0.0035(4) 0.0061(4) 0.0019(4)
O9 0.0154(6) 0.0101(5) 0.0107(5) 0.0011(4) 0.0080(4) 0.0002(4)
O10 0.0141(6) 0.0118(5) 0.0149(6) -0.0026(4) 0.0079(4) -0.0024(4)
O11 0.0100(5) 0.0100(5) 0.0134(5) 0.0003(4) 0.0063(4) 0.0006(4)
B1 0.0093(7) 0.0115(8) 0.0113(8) 0.0006(6) 0.0045(6) 0.0007(6)
B2 0.0111(8) 0.0128(8) 0.0111(8) 0.0006(6) 0.0033(6) -0.0001(6)
B3 0.0119(8) 0.0132(8) 0.0103(8) -0.0011(6) 0.0043(6) -0.0007(6)
B4 0.0120(8) 0.0119(8) 0.0114(8) 0.0010(6) 0.0047(6) 0.0001(6)
B5 0.0128(8) 0.0108(8) 0.0105(8) 0.0006(6) 0.0053(6) -0.0004(6)
B6 0.0084(7) 0.0110(7) 0.0082(7) 0.0005(6) 0.0020(6) 0.0010(6)
O12 0.0194(11) 0.077(2) 0.0230(12) -0.0076(12) 0.0087(9) -0.0037(12)
O13 0.019(2) 0.050(3) 0.028(2) 0.005(2) 0.0124(19) -0.004(2)

loop_
_atom_type_symbol
_atom_type_description
_atom_type_scat_dispersion_real
_atom_type_scat_dispersion_imag
_atom_type_scat_source
Li Li -0.0003 0.0001 'International Tables Vol C Tables 4.2.6.8 and 6.1.1.4'
H H 0.0000 0.0000 'International Tables Vol C Tables 4.2.6.8 and 6.1.1.4'
B B 0.0013 0.0007 'International Tables Vol C Tables 4.2.6.8 and 6.1.1.4'
O O 0.0106 0.0060 'International Tables Vol C Tables 4.2.6.8 and 6.1.1.4'
Co Co 0.3494 0.9721 'International Tables Vol C Tables 4.2.6.8 and 6.1.1.4'

loop_
_geom_angle_atom_site_label_1
_geom_angle_atom_site_label_2
_geom_angle_atom_site_label_3
_geom_angle
_geom_angle_site_symmetry_1
_geom_angle_site_symmetry_3
O10 Co1 O10 82.39(5) . 5_656
O10 Co1 O5 90.18(5) . 4_545
O10 Co1 O5 164.11(5) 5_656 4_545
O10 Co1 O3 167.69(5) . 4_545
O10 Co1 O3 88.41(5) 5_656 4_545
O5 Co1 O3 96.65(5) 4_545 4_545
O10 Co1 O9 87.39(5) . 1_565
O10 Co1 O9 86.63(5) 5_656 1_565
O5 Co1 O9 107.13(4) 4_545 1_565
O3 Co1 O9 100.29(4) 4_545 1_565
O10 Co2 O3 91.48(5) 5_656 4_545
O10 Co2 O10 82.36(5) 5_656 .
O3 Co2 O10 167.37(5) 4_545 .
O10 Co2 O5 168.82(5) 5_656 4_545
O3 Co2 O5 97.26(5) 4_545 4_545
O10 Co2 O5 87.70(5) . 4_545
O10 Co2 O11 91.95(5) 5_656 5_646
O3 Co2 O11 100.87(5) 4_545 5_646
O10 Co2 O11 90.39(5) . 5_646
O5 Co2 O11 93.23(4) 4_545 5_646
B1 O1 B1 112.48(19) 2 .
B2 O2 B1 117.33(13) . .
B2 O2 Li2 112.40(11) . .
B1 O2 Li2 123.32(10) . .
B2 O2 Li1 114.57(11) . 7
B1 O2 Li1 117.61(10) . 7
B2 O3 B1 118.78(13) . 2
B2 O3 Co2 119.22(11) . 4
B1 O3 Co2 117.77(9) 2 4
B2 O3 Co1 120.27(11) . 4
B1 O3 Co1 119.89(9) 2 4
B3 O4 B2 136.43(15) . .
B3 O5 B5 120.75(13) . 4
B3 O5 Co1 120.31(11) . 4
B5 O5 Co1 118.29(9) 4 4
B3 O5 Co2 118.17(11) . 4
B5 O5 Co2 121.04(10) 4 4
B3 O6 B4 119.75(14) . .
B4 O7 B5 122.73(14) . 4
B4 O8 B5 120.58(13) . .
B4 O8 Li2 117.36(10) . 7
B5 O8 Li2 120.79(10) . 7
B4 O8 Li1 112.43(10) . .
B5 O8 Li1 112.73(9) . .
Li2 O8 Li1 50.60(2) 7 .
B6 O9 B5 119.72(13) . .
B6 O9 Co1 112.95(10) . 1_545
B5 O9 Co1 115.02(10) . 1_545
B6 O9 Li1 85.65(9) . 1_545
B5 O9 Li1 129.00(10) . 1_545
Co1 O9 Li1 88.47(4) 1_545 1_545
B6 O10 Co2 127.69(11) . 5_656
B6 O10 Co1 128.88(11) . .
B6 O10 Co1 123.52(11) . 5_656
Co1 O10 Co1 97.61(5) . 5_656
B6 O10 Co2 124.63(11) . .
Co2 O10 Co2 97.64(5) 5_656 .
B6 O10 Li1 101.34(10) . .
Co2 O10 Li1 90.55(5) 5_656 .
Co1 O10 Li1 98.56(5) . .
Co1 O10 Li1 101.04(5) 5_656 .
Co2 O10 Li1 109.00(5) . .
B6 O11 B1 118.34(13) . 7
B6 O11 Co2 108.09(10) . 5_646
B1 O11 Co2 123.73(10) 7 5_646
B6 O11 Li1 89.21(9) . 1_545
B1 O11 Li1 124.34(10) 7 1_545
Co2 O11 Li1 84.11(4) 5_646 1_545
O1 B1 O11 113.31(14) . 7
O1 B1 O2 111.41(13) . .
O11 B1 O2 108.51(13) 7 .
O1 B1 O3 108.84(13) . 2
O11 B1 O3 109.50(13) 7 2
O2 B1 O3 104.92(13) . 2
O2 B2 O3 122.53(16) . .
O2 B2 O4 116.29(15) . .
O3 B2 O4 121.00(15) . .
O4 B3 O5 123.38(16) . .
O4 B3 O6 115.00(15) . .
O5 B3 O6 121.61(16) . .
O7 B4 O8 123.18(16) . .
O7 B4 O6 119.04(15) . .
O8 B4 O6 117.44(15) . .
O7 B5 O9 108.21(13) 4_545 .
O7 B5 O8 111.79(14) 4_545 .
O9 B5 O8 109.78(14) . .
O7 B5 O5 110.12(14) 4_545 4_545
O9 B5 O5 110.02(14) . 4_545
O8 B5 O5 106.91(13) . 4_545
O10 B6 O9 120.40(15) . .
O10 B6 O11 120.99(15) . .
O9 B6 O11 118.61(15) . .
Li2 O12 Li1 120.583(2) 7_565 .
O12 Li1 O10 166.02(3) . .
O12 Li1 O11 94.07(3) . 1_565
O10 Li1 O11 87.27(4) . 1_565
O12 Li1 O2 107.55(3) . 7
O10 Li1 O2 85.90(4) . 7
O11 Li1 O2 99.47(4) 1_565 7
O12 Li1 O9 86.21(3) . 1_565
O10 Li1 O9 81.84(4) . 1_565
O11 Li1 O9 64.26(4) 1_565 1_565
O2 Li1 O9 159.94(4) 7 1_565
O12 Li1 O8 94.65(3) . .
O10 Li1 O8 77.93(4) . .
O11 Li1 O8 150.98(4) 1_565 .
O2 Li1 O8 104.14(4) 7 .
O9 Li1 O8 88.79(4) 1_565 .
O12 Li2 O13 107.066(1) 7_565 7
O13 Li2 O2 127.41(3) 1_565 .
O12 Li2 O2 100.46(3) 7_565 .
O13 Li2 O2 117.30(3) 7 .
O13 Li2 O8 103.50(3) 1_565 7
O12 Li2 O8 93.90(3) 7_565 7
O13 Li2 O8 104.14(3) 7 7
O2 Li2 O8 129.07(5) . 7

loop_
_geom_bond_atom_site_label_1
_geom_bond_atom_site_label_2
_geom_bond_distance
_geom_bond_site_symmetry_2
Co1 O10 1.9966(12) .
Co1 O10 2.0371(12) 5_656
Co1 O5 2.0379(12) 4_545
Co1 O3 2.0771(11) 4_545
Co1 O9 2.2238(12) 1_565
Co2 O10 1.9826(12) 5_656
Co2 O3 2.0229(12) 4_545
Co2 O10 2.0521(12) .
Co2 O5 2.0725(12) 4_545
Co2 O11 2.1982(12) 5_646
O1 B1 1.425(2) 2
O1 B1 1.425(2) .
O2 B2 1.354(2) .
O2 B1 1.494(2) .
O2 Li2 2.1145(12) .
O2 Li1 2.2029(12) 7
O3 B2 1.371(2) .
O3 B1 1.557(2) 2
O3 Co2 2.0229(11) 4
O3 Co1 2.0771(11) 4
O4 B3 1.357(2) .
O4 B2 1.378(2) .
O5 B3 1.362(2) .
O5 B5 1.525(2) 4
O5 Co1 2.0379(12) 4
O5 Co2 2.0725(11) 4
O6 B3 1.369(2) .
O6 B4 1.393(2) .
O7 B4 1.353(2) .
O7 B5 1.441(2) 4
O8 B4 1.361(2) .
O8 B5 1.474(2) .
O8 Li2 2.1417(12) 7
O8 Li1 2.6560(12) .
O9 B6 1.386(2) .
O9 B5 1.469(2) .
O9 Co1 2.2238(12) 1_545
O9 Li1 2.2947(12) 1_545
O10 B6 1.339(2) .
O10 Co2 1.9826(12) 5_656
O10 Co1 2.0371(12) 5_656
O10 Li1 2.1607(12) .
O11 B6 1.395(2) .
O11 B1 1.469(2) 7
O11 Co2 2.1982(12) 5_646
O11 Li1 2.2006(12) 1_545
B1 O11 1.469(2) 7
B1 O3 1.557(2) 2
B5 O7 1.441(2) 4_545
B5 O5 1.525(2) 4_545
O12 Li2 1.8248 7_565
O12 Li1 1.9316 .
O13 Li2 1.9602 7
Li1 O11 2.2006(12) 1_565
Li1 O2 2.2029(12) 7
Li1 O9 2.2947(12) 1_565
Li2 O12 1.8248 7_565
Li2 O13 1.9602 7
Li2 O8 2.1417(12) 7
